data_4129063
loop_
_publ_author_name
'Ishigaki, Yusuke'
'Hayashi, Yuki'
'Suzuki, Takanori'

_publ_section_title
;
 Photo- and Thermal Interconversion of Multiconfigurational Strained
 Hydrocarbons Exhibiting Completely Switchable Oxidation to Stable
 Dicationic Dyes.
;
_journal_name_full 'Journal of the American Chemical Society'
_journal_paper_doi 10.1021/jacs.9b09646
_journal_year 2019
_chemical_formula_moiety 'C44 H28 B2 F8'
_chemical_formula_sum 'C44 H28 B2 F8'
_chemical_formula_weight 730.31
_space_group_IT_number 14
_space_group_name_Hall '-P 2yn'
_space_group_name_H-M_alt 'P 1 21/n 1'
_symmetry_cell_setting monoclinic
_symmetry_Int_Tables_number 14
_symmetry_space_group_name_Hall '-P 2yn'
_symmetry_space_group_name_H-M 'P 1 21/n 1'
_atom_sites_solution_hydrogens geom
_atom_sites_solution_primary direct
_atom_sites_solution_secondary difmap
_cell_angle_alpha 90.0000
_cell_angle_beta 99.370(18)
_cell_angle_gamma 90.0000
_cell_formula_units_Z 2
_cell_length_a 10.326(2)
_cell_length_b 14.178(3)
_cell_length_c 11.546(2)
_cell_measurement_reflns_used 2452
_cell_measurement_temperature 150
_cell_measurement_theta_max 27.19
_cell_measurement_theta_min 2.32
_cell_volume 1667.8(6)
_computing_cell_refinement Unknown
_computing_data_collection Unknown
_computing_data_reduction Unknown
_computing_molecular_graphics 'CrystalStructure 4.0'
_computing_publication_material 'CrystalStructure 4.0 (Rigaku, 2010)'
_computing_structure_refinement 'SHELXL97 (Sheldrick, 2008)'
_computing_structure_solution 'SIR2004 (Burla, et al., 2005)'
_diffrn_ambient_temperature 150
_diffrn_detector_area_resol_mean 7.314
_diffrn_measured_fraction_theta_full 0.995
_diffrn_measured_fraction_theta_max 0.995
_diffrn_measurement_device_type 'Rigaku Mercury70'
_diffrn_measurement_method \w
_diffrn_radiation_type 'Mo K\a'
_diffrn_radiation_wavelength 0.71073
_diffrn_reflns_av_R_equivalents 0.1110
_diffrn_reflns_limit_h_max 12
_diffrn_reflns_limit_h_min -12
_diffrn_reflns_limit_k_max 17
_diffrn_reflns_limit_k_min -14
_diffrn_reflns_limit_l_max 14
_diffrn_reflns_limit_l_min -12
_diffrn_reflns_number 11532
_diffrn_reflns_theta_full 26.00
_diffrn_reflns_theta_max 26.00
_diffrn_standards_number 0
_exptl_absorpt_coefficient_mu 0.114
_exptl_absorpt_correction_T_max 0.994
_exptl_absorpt_correction_T_min 0.421
_exptl_absorpt_correction_type multi-scan
_exptl_absorpt_process_details 'REQAB (Rigaku, 1998)'
_exptl_crystal_colour purple
_exptl_crystal_density_diffrn 1.454
_exptl_crystal_density_method 'not measured'
_exptl_crystal_description plate
_exptl_crystal_F_000 748.00
_exptl_crystal_size_max 0.300
_exptl_crystal_size_mid 0.300
_exptl_crystal_size_min 0.050
_refine_diff_density_max 0.240
_refine_diff_density_min -0.280
_refine_ls_extinction_method none
_refine_ls_goodness_of_fit_ref 1.062
_refine_ls_hydrogen_treatment constr
_refine_ls_number_parameters 262
_refine_ls_number_reflns 3260
_refine_ls_number_restraints 0
_refine_ls_R_factor_gt 0.0764
_refine_ls_shift/su_max 0.000
_refine_ls_structure_factor_coef Fsqd
_refine_ls_weighting_details 'w = 1/[\s^2^(Fo^2^)+(0.0682P)^2^+0.5866P] where P=(Fo^2^+2Fc^2^)/3'
_refine_ls_weighting_scheme calc
_refine_ls_wR_factor_ref 0.2095
_reflns_number_gt 1869
_reflns_number_total 3260
_reflns_threshold_expression F^2^>2.0\s(F^2^)
_cod_data_source_file ja9b09646_si_002.cif
_cod_data_source_block xcalibur
_cod_database_code 4129063

loop_
_symmetry_equiv_pos_site_id
_symmetry_equiv_pos_as_xyz
1 +X,+Y,+Z
2 1/2-X,1/2+Y,1/2-Z
3 -X,-Y,-Z
4 1/2+X,1/2-Y,1/2+Z

loop_
_atom_site_label
_atom_site_type_symbol
_atom_site_fract_x
_atom_site_fract_y
_atom_site_fract_z
_atom_site_U_iso_or_equiv
_atom_site_adp_type
_atom_site_occupancy
_atom_site_symmetry_multiplicity
_atom_site_calc_flag
_atom_site_refinement_flags
F1 F 0.9740(3) 0.29362(17) 0.3533(2) 0.0640(8) Uani 1.0 4 d .
F2 F 0.9422(3) 0.38389(18) 0.1925(3) 0.0817(10) Uani 1.0 4 d .
F3 F 1.0048(11) 0.2319(5) 0.1823(6) 0.080(3) Uani 0.5000 4 d .
F4 F 0.8670(13) 0.2407(8) 0.1728(9) 0.135(4) Uani 0.5000 4 d .
F5 F 0.8047(9) 0.2696(7) 0.2231(8) 0.103(3) Uani 0.5000 4 d .
F6 F 1.0825(8) 0.2682(8) 0.2038(8) 0.106(4) Uani 0.5000 4 d .
C1 C 0.4668(3) 0.4453(3) 0.3974(3) 0.0307(8) Uani 1.0 4 d .
C2 C 0.5940(3) 0.4820(3) 0.4274(3) 0.0300(8) Uani 1.0 4 d .
C3 C 0.6938(4) 0.4647(3) 0.3572(3) 0.0357(9) Uani 1.0 4 d .
C4 C 0.8141(4) 0.5036(3) 0.3841(3) 0.0386(9) Uani 1.0 4 d .
C5 C 0.8460(4) 0.5616(3) 0.4839(3) 0.0380(9) Uani 1.0 4 d .
C6 C 0.7564(3) 0.5772(3) 0.5560(3) 0.0342(9) Uani 1.0 4 d .
C7 C 0.6275(3) 0.5384(3) 0.5302(3) 0.0309(8) Uani 1.0 4 d .
C8 C 0.4309(3) 0.3889(3) 0.2860(3) 0.0342(9) Uani 1.0 4 d .
C9 C 0.3899(3) 0.4455(3) 0.1828(3) 0.0383(9) Uani 1.0 4 d .
C10 C 0.3888(4) 0.5446(3) 0.1979(4) 0.0439(10) Uani 1.0 4 d .
C11 C 0.3544(4) 0.6058(4) 0.1076(4) 0.0522(11) Uani 1.0 4 d .
C12 C 0.3172(4) 0.5721(4) -0.0072(4) 0.0637(13) Uani 1.0 4 d .
C13 C 0.3167(4) 0.4790(4) -0.0261(4) 0.0601(13) Uani 1.0 4 d .
C14 C 0.3518(4) 0.4111(3) 0.0651(4) 0.0473(11) Uani 1.0 4 d .
C15 C 0.3427(4) 0.3174(4) 0.0278(4) 0.0565(13) Uani 1.0 4 d .
C16 C 0.3660(4) 0.2372(4) 0.0880(4) 0.0566(12) Uani 1.0 4 d .
C17 C 0.4116(4) 0.2200(3) 0.2082(4) 0.0428(10) Uani 1.0 4 d .
C18 C 0.4270(4) 0.1239(3) 0.2398(4) 0.0544(12) Uani 1.0 4 d .
C19 C 0.4748(4) 0.0943(3) 0.3509(4) 0.0548(12) Uani 1.0 4 d .
C20 C 0.5060(4) 0.1626(3) 0.4380(4) 0.0476(10) Uani 1.0 4 d .
C21 C 0.4906(4) 0.2547(3) 0.4136(4) 0.0413(9) Uani 1.0 4 d .
C22 C 0.4424(3) 0.2899(3) 0.2979(3) 0.0355(9) Uani 1.0 4 d .
B1 B 0.9508(6) 0.2942(4) 0.2323(5) 0.0631(15) Uani 1.0 4 d .
H3 H 0.6752 0.4258 0.2917 0.0428 Uiso 1.0 4 calc R
H4 H 0.8767 0.4920 0.3363 0.0463 Uiso 1.0 4 calc R
H5 H 0.9286 0.5893 0.5004 0.0456 Uiso 1.0 4 calc R
H6 H 0.7796 0.6137 0.6231 0.0410 Uiso 1.0 4 calc R
H10 H 0.4129 0.5689 0.2731 0.0527 Uiso 1.0 4 calc R
H11 H 0.3554 0.6704 0.1219 0.0627 Uiso 1.0 4 calc R
H12 H 0.2932 0.6138 -0.0691 0.0764 Uiso 1.0 4 calc R
H13 H 0.2923 0.4573 -0.1025 0.0721 Uiso 1.0 4 calc R
H15 H 0.3157 0.3095 -0.0524 0.0678 Uiso 1.0 4 calc R
H16 H 0.3493 0.1830 0.0427 0.0679 Uiso 1.0 4 calc R
H18 H 0.4033 0.0786 0.1820 0.0652 Uiso 1.0 4 calc R
H19 H 0.4864 0.0305 0.3681 0.0658 Uiso 1.0 4 calc R
H20 H 0.5381 0.1438 0.5145 0.0571 Uiso 1.0 4 calc R
H21 H 0.5120 0.2978 0.4743 0.0496 Uiso 1.0 4 calc R

loop_
_atom_site_aniso_label
_atom_site_aniso_U_11
_atom_site_aniso_U_22
_atom_site_aniso_U_33
_atom_site_aniso_U_12
_atom_site_aniso_U_13
_atom_site_aniso_U_23
F1 0.0892(18) 0.0730(17) 0.0355(15) 0.0039(14) 0.0271(13) -0.0010(12)
F2 0.141(3) 0.0641(18) 0.0505(18) 0.0145(16) 0.0471(17) 0.0051(14)
F3 0.158(9) 0.058(4) 0.024(4) 0.048(6) 0.020(6) 0.002(3)
F4 0.155(11) 0.144(9) 0.099(8) -0.079(9) 0.004(7) -0.041(6)
F5 0.107(7) 0.114(7) 0.081(7) -0.016(5) 0.000(5) -0.016(5)
F6 0.084(6) 0.193(11) 0.048(6) 0.064(6) 0.036(5) 0.029(6)
C1 0.0306(18) 0.044(2) 0.0188(19) 0.0053(15) 0.0089(14) -0.0009(15)
C2 0.0284(17) 0.044(2) 0.0193(19) 0.0027(15) 0.0101(14) -0.0016(15)
C3 0.0368(19) 0.052(3) 0.020(2) -0.0004(16) 0.0092(15) -0.0038(16)
C4 0.035(2) 0.056(3) 0.029(3) -0.0014(17) 0.0150(16) -0.0014(18)
C5 0.0289(18) 0.056(3) 0.031(3) -0.0022(16) 0.0114(15) -0.0034(17)
C6 0.0320(18) 0.050(3) 0.0211(19) 0.0018(15) 0.0056(15) 0.0010(16)
C7 0.0284(17) 0.046(2) 0.0184(19) 0.0032(15) 0.0041(14) 0.0007(15)
C8 0.0237(16) 0.059(3) 0.0212(19) 0.0001(16) 0.0089(14) -0.0024(17)
C9 0.0287(18) 0.072(3) 0.0159(19) -0.0027(17) 0.0082(14) -0.0020(18)
C10 0.039(2) 0.067(3) 0.026(3) 0.0029(19) 0.0086(17) 0.0056(19)
C11 0.038(2) 0.081(3) 0.037(3) -0.001(2) 0.0054(18) 0.016(3)
C12 0.046(3) 0.109(5) 0.035(3) -0.007(3) 0.004(2) 0.014(3)
C13 0.044(3) 0.116(5) 0.019(3) -0.012(3) 0.0000(17) 0.003(3)
C14 0.037(2) 0.082(3) 0.025(3) 0.0024(19) 0.0103(17) -0.010(2)
C15 0.043(3) 0.103(4) 0.022(3) 0.002(3) 0.0026(18) -0.017(3)
C16 0.048(3) 0.085(4) 0.040(3) -0.000(3) 0.013(2) -0.028(3)
C17 0.0310(19) 0.068(3) 0.032(3) -0.0034(17) 0.0123(16) -0.0167(19)
C18 0.056(3) 0.060(3) 0.051(3) -0.012(2) 0.021(3) -0.019(3)
C19 0.058(3) 0.055(3) 0.060(4) -0.000(2) 0.034(3) -0.009(3)
C20 0.053(3) 0.052(3) 0.043(3) 0.0007(19) 0.0216(19) 0.001(2)
C21 0.045(3) 0.050(3) 0.032(3) -0.0020(18) 0.0143(17) -0.0071(18)
C22 0.0304(18) 0.051(3) 0.028(2) -0.0041(16) 0.0112(15) -0.0070(17)
B1 0.091(5) 0.053(4) 0.044(4) 0.007(3) 0.005(3) -0.006(3)

loop_
_atom_type_symbol
_atom_type_description
_atom_type_scat_dispersion_real
_atom_type_scat_dispersion_imag
_atom_type_scat_source
C C 0.0033 0.0016
;
International Tables for Crystallography
(1992, Vol. C, Tables 4.2.6.8 and 6.1.1.4)
;
H H 0.0000 0.0000
;
International Tables for Crystallography
(1992, Vol. C, Table 6.1.1.4)
;
B B 0.0013 0.0007
;
International Tables for Crystallography
(1992, Vol. C, Tables 4.2.6.8 and 6.1.1.4)
;
F F 0.0171 0.0103
;
International Tables for Crystallography
(1992, Vol. C, Tables 4.2.6.8 and 6.1.1.4)
;

loop_
_geom_angle_atom_site_label_1
_geom_angle_atom_site_label_2
_geom_angle_atom_site_label_3
_geom_angle
_geom_angle_publ_flag
_geom_angle_site_symmetry_1
_geom_angle_site_symmetry_3
F4 F3 F6 140.1(11) yes . .
F4 F3 B1 56.6(7) yes . .
F6 F3 B1 85.2(9) yes . .
F3 F4 F5 135.3(11) yes . .
F3 F4 B1 54.6(7) yes . .
F5 F4 B1 83.6(9) yes . .
F4 F5 B1 55.1(8) yes . .
F3 F6 B1 55.4(8) yes . .
C2 C1 C7 120.3(3) yes . 3_666
C2 C1 C8 119.8(3) yes . .
C7 C1 C8 119.9(3) yes 3_666 .
C1 C2 C3 121.8(3) yes . .
C1 C2 C7 120.3(3) yes . .
C3 C2 C7 117.9(3) yes . .
C2 C3 C4 121.3(4) yes . .
C3 C4 C5 120.7(4) yes . .
C4 C5 C6 120.2(3) yes . .
C5 C6 C7 121.0(3) yes . .
C1 C7 C2 119.4(3) yes 3_666 .
C1 C7 C6 121.8(3) yes 3_666 .
C2 C7 C6 118.8(3) yes . .
C1 C8 C9 114.1(3) yes . .
C1 C8 C22 116.0(3) yes . .
C9 C8 C22 129.9(4) yes . .
C8 C9 C10 117.3(3) yes . .
C8 C9 C14 126.3(4) yes . .
C10 C9 C14 116.5(4) yes . .
C9 C10 C11 123.1(4) yes . .
C10 C11 C12 120.3(5) yes . .
C11 C12 C13 118.9(5) yes . .
C12 C13 C14 123.4(4) yes . .
C9 C14 C13 117.8(4) yes . .
C9 C14 C15 127.5(4) yes . .
C13 C14 C15 114.7(4) yes . .
C14 C15 C16 130.8(4) yes . .
C15 C16 C17 131.5(5) yes . .
C16 C17 C18 115.2(4) yes . .
C16 C17 C22 126.2(4) yes . .
C18 C17 C22 118.6(4) yes . .
C17 C18 C19 123.2(4) yes . .
C18 C19 C20 118.0(4) yes . .
C19 C20 C21 121.3(4) yes . .
C20 C21 C22 123.1(4) yes . .
C8 C22 C17 127.8(4) yes . .
C8 C22 C21 116.5(3) yes . .
C17 C22 C21 115.7(4) yes . .
F1 B1 F2 110.0(5) yes . .
F1 B1 F3 116.9(6) yes . .
F1 B1 F4 122.5(7) yes . .
F1 B1 F5 94.4(5) yes . .
F1 B1 F6 102.0(5) yes . .
F2 B1 F3 121.5(6) yes . .
F2 B1 F4 112.2(7) yes . .
F2 B1 F5 100.4(6) yes . .
F2 B1 F6 99.7(6) yes . .
F3 B1 F4 68.9(8) yes . .
F3 B1 F5 108.6(7) yes . .
F3 B1 F6 39.3(7) yes . .
F4 B1 F5 41.3(7) yes . .
F4 B1 F6 107.4(8) yes . .
F5 B1 F6 147.9(7) yes . .
C2 C3 H3 119.349 no . .
C4 C3 H3 119.355 no . .
C3 C4 H4 119.629 no . .
C5 C4 H4 119.629 no . .
C4 C5 H5 119.902 no . .
C6 C5 H5 119.906 no . .
C5 C6 H6 119.518 no . .
C7 C6 H6 119.515 no . .
C9 C10 H10 118.450 no . .
C11 C10 H10 118.439 no . .
C10 C11 H11 119.848 no . .
C12 C11 H11 119.840 no . .
C11 C12 H12 120.550 no . .
C13 C12 H12 120.542 no . .
C12 C13 H13 118.305 no . .
C14 C13 H13 118.295 no . .
C14 C15 H15 114.585 no . .
C16 C15 H15 114.575 no . .
C15 C16 H16 114.268 no . .
C17 C16 H16 114.272 no . .
C17 C18 H18 118.375 no . .
C19 C18 H18 118.384 no . .
C18 C19 H19 120.974 no . .
C20 C19 H19 120.989 no . .
C19 C20 H20 119.358 no . .
C21 C20 H20 119.364 no . .
C20 C21 H21 118.459 no . .
C22 C21 H21 118.474 no . .

loop_
_geom_bond_atom_site_label_1
_geom_bond_atom_site_label_2
_geom_bond_distance
_geom_bond_publ_flag
_geom_bond_site_symmetry_2
F1 B1 1.378(6) yes .
F2 B1 1.351(7) yes .
F3 F4 1.415(17) yes .
F3 F6 0.952(14) yes .
F3 B1 1.236(11) yes .
F4 F5 1.020(16) yes .
F4 B1 1.266(13) yes .
F5 B1 1.534(12) yes .
F6 B1 1.496(11) yes .
C1 C2 1.404(5) yes .
C1 C7 1.402(5) yes 3_666
C1 C8 1.508(5) yes .
C2 C3 1.432(5) yes .
C2 C7 1.426(5) yes .
C3 C4 1.348(5) yes .
C4 C5 1.411(5) yes .
C5 C6 1.359(6) yes .
C6 C7 1.427(5) yes .
C8 C9 1.442(5) yes .
C8 C22 1.413(6) yes .
C9 C10 1.416(6) yes .
C9 C14 1.437(5) yes .
C10 C11 1.359(6) yes .
C11 C12 1.401(6) yes .
C12 C13 1.338(8) yes .
C13 C14 1.429(7) yes .
C14 C15 1.395(7) yes .
C15 C16 1.334(7) yes .
C16 C17 1.413(6) yes .
C17 C18 1.413(6) yes .
C17 C22 1.431(6) yes .
C18 C19 1.363(7) yes .
C19 C20 1.395(6) yes .
C20 C21 1.340(6) yes .
C21 C22 1.437(5) yes .
C3 H3 0.930 no .
C4 H4 0.930 no .
C5 H5 0.930 no .
C6 H6 0.930 no .
C10 H10 0.930 no .
C11 H11 0.930 no .
C12 H12 0.930 no .
C13 H13 0.930 no .
C15 H15 0.930 no .
C16 H16 0.930 no .
C18 H18 0.930 no .
C19 H19 0.930 no .
C20 H20 0.930 no .
C21 H21 0.930 no .

loop_
_geom_contact_atom_site_label_1
_geom_contact_atom_site_label_2
_geom_contact_distance
_geom_contact_publ_flag
_geom_contact_site_symmetry_2
C1 C1 2.822(5) no 3_666
C1 C10 2.708(5) no .
C1 C21 2.717(6) no .
C2 C2 2.811(5) no 3_666
C2 C5 2.813(5) no .
C2 C9 3.279(5) no .
C2 C10 3.236(5) no .
C2 C21 3.391(5) no .
C2 C22 3.368(5) no .
C3 C6 2.784(5) no .
C3 C8 2.910(5) no .
C3 C9 3.452(5) no .
C3 C10 3.563(5) no .
C3 C22 3.573(5) no .
C4 C7 2.803(5) no .
C6 C8 2.907(5) no 3_666
C6 C21 3.550(5) no 3_666
C6 C22 3.427(5) no 3_666
C7 C7 2.830(5) no 3_666
C7 C9 3.355(5) no 3_666
C7 C10 3.383(6) no 3_666
C7 C21 3.282(6) no 3_666
C7 C22 3.294(5) no 3_666
C8 C15 3.140(6) no .
C8 C16 3.131(6) no .
C9 C12 2.840(6) no .
C9 C16 3.145(7) no .
C9 C17 3.215(6) no .
C10 C13 2.734(6) no .
C11 C14 2.802(7) no .
C14 C17 3.182(6) no .
C14 C22 3.199(5) no .
C15 C22 3.144(6) no .
C17 C20 2.794(6) no .
C18 C21 2.732(6) no .
C19 C22 2.848(6) no .
F1 C4 3.450(5) no .
F1 C5 3.172(4) no 3_766
F1 C6 3.354(4) no 3_766
F1 C11 3.190(5) no 2_645
F1 C15 3.045(6) no 4_555
F1 C16 3.124(6) no 4_555
F2 C4 3.237(5) no .
F2 C12 3.205(5) no 3_665
F2 C13 3.598(6) no 3_665
F2 C19 3.166(5) no 2_655
F2 C20 3.183(6) no 4_554
F3 C10 3.112(9) no 2_645
F3 C11 3.170(9) no 2_645
F3 C20 3.195(9) no 4_554
F3 C21 3.088(8) no 4_554
F4 C6 3.588(11) no 2_645
F4 C20 3.544(13) no 4_554
F4 C21 3.440(12) no 4_554
F5 C3 3.455(10) no .
F5 C12 3.437(10) no 3_665
F6 C10 3.365(12) no 2_645
F6 C11 3.164(11) no 2_645
F6 C16 3.439(10) no 1_655
F6 C17 3.459(9) no 1_655
F6 C20 3.197(10) no 4_554
F6 C21 3.347(10) no 4_554
C3 F5 3.455(10) no .
C4 F1 3.450(5) no .
C4 F2 3.237(5) no .
C5 F1 3.172(4) no 3_766
C5 C5 3.594(5) no 3_766
C6 F1 3.354(4) no 3_766
C6 F4 3.588(11) no 2_655
C10 F3 3.112(9) no 2_655
C10 F6 3.365(12) no 2_655
C11 F1 3.190(5) no 2_655
C11 F3 3.170(9) no 2_655
C11 F6 3.164(11) no 2_655
C11 C19 3.513(6) no 2_555
C12 F2 3.205(5) no 3_665
C12 F5 3.437(10) no 3_665
C12 C14 3.596(6) no 3_665
C13 F2 3.598(6) no 3_665
C14 C12 3.596(6) no 3_665
C15 F1 3.045(6) no 4_454
C15 C20 3.474(6) no 4_454
C16 F1 3.124(6) no 4_454
C16 F6 3.439(10) no 1_455
C17 F6 3.459(9) no 1_455
C19 F2 3.166(5) no 2_645
C19 C11 3.513(6) no 2_545
C20 F2 3.183(6) no 4_455
C20 F3 3.195(9) no 4_455
C20 F4 3.544(13) no 4_455
C20 F6 3.197(10) no 4_455
C20 C15 3.474(6) no 4_555
C20 B1 3.589(8) no 4_455
C21 F3 3.088(8) no 4_455
C21 F4 3.440(12) no 4_455
C21 F6 3.347(10) no 4_455
B1 C20 3.589(8) no 4_554
C1 H3 2.6557 no .
C1 H6 2.6514 no 3_666
C1 H10 2.2762 no .
C1 H21 2.2902 no .
C2 H4 3.2622 no .
C2 H6 3.2938 no .
C2 H10 2.6659 no .
C2 H10 3.5445 no 3_666
C2 H21 2.8252 no .
C2 H21 3.5544 no 3_666
C3 H5 3.2300 no .
C3 H10 3.2589 no .
C3 H21 3.4316 no .
C4 H6 3.2404 no .
C5 H3 3.2357 no .
C6 H4 3.2336 no .
C6 H10 3.5172 no 3_666
C6 H21 3.2606 no 3_666
C7 H3 3.2887 no .
C7 H5 3.2643 no .
C7 H10 3.4301 no .
C7 H10 2.8212 no 3_666
C7 H21 2.7284 no 3_666
C8 H3 2.5660 no .
C8 H6 2.5633 no 3_666
C8 H10 2.5614 no .
C8 H21 2.5504 no .
C9 H3 3.0216 no .
C9 H6 3.1724 no 3_666
C9 H11 3.2717 no .
C9 H13 3.2892 no .
C9 H15 3.3171 no .
C10 H3 3.4214 no .
C10 H12 3.2328 no .
C11 H13 3.1969 no .
C12 H10 3.2261 no .
C13 H11 3.1966 no .
C13 H15 2.4218 no .
C14 H10 3.2670 no .
C14 H12 3.2743 no .
C14 H16 3.2449 no .
C15 H13 2.4933 no .
C16 H18 2.4997 no .
C17 H15 3.2679 no .
C17 H19 3.2803 no .
C17 H21 3.2706 no .
C18 H16 2.4353 no .
C18 H20 3.2040 no .
C19 H21 3.2132 no .
C20 H18 3.2027 no .
C21 H3 3.5180 no .
C21 H6 3.3251 no 3_666
C21 H19 3.2209 no .
C22 H3 3.0904 no .
C22 H6 2.9384 no 3_666
C22 H16 3.3133 no .
C22 H18 3.2792 no .
C22 H20 3.2737 no .
H3 H4 2.2640 no .
H3 H10 3.3624 no .
H3 H21 3.4260 no .
H4 H5 2.3343 no .
H5 H6 2.2816 no .
H6 H10 3.5871 no 3_666
H6 H21 3.2866 no 3_666
H10 H11 2.2647 no .
H10 H21 3.4555 no 3_666
H11 H12 2.3369 no .
H12 H13 2.2519 no .
H13 H15 2.1767 no .
H15 H16 2.1030 no .
H16 H18 2.1900 no .
H18 H19 2.2844 no .
H19 H20 2.3300 no .
H20 H21 2.2388 no .
F1 H3 3.5817 no .
F1 H4 2.9822 no .
F1 H5 2.4630 no 3_766
F1 H6 2.8370 no 3_766
F1 H11 2.4644 no 2_645
F1 H15 2.5640 no 4_555
F1 H16 2.7333 no 4_555
F2 H3 3.2090 no .
F2 H4 2.4354 no .
F2 H5 3.5997 no 3_766
F2 H6 3.2860 no 3_766
F2 H12 2.6098 no 3_665
F2 H13 3.3455 no 3_665
F2 H18 3.3928 no 2_655
F2 H19 2.3496 no 2_655
F2 H20 2.4539 no 4_554
F3 H10 2.4875 no 2_645
F3 H11 2.6252 no 2_645
F3 H20 2.6821 no 4_554
F3 H21 2.4508 no 4_554
F4 H10 3.3206 no 2_645
F4 H11 3.5516 no 2_645
F4 H12 2.7891 no 3_665
F4 H15 3.3760 no 4_555
F4 H20 3.1931 no 4_554
F4 H21 2.9849 no 4_554
F5 H3 2.7690 no .
F5 H4 3.4472 no .
F5 H12 2.5156 no 3_665
F5 H15 2.8095 no 4_555
F6 H6 2.8102 no 3_766
F6 H10 2.8384 no 2_645
F6 H11 2.4421 no 2_645
F6 H20 2.4937 no 4_554
F6 H21 2.7927 no 4_554
C3 H12 3.5301 no 3_665
C3 H13 3.1661 no 3_665
C3 H16 3.2298 no 4_555
C4 H5 3.0691 no 3_766
C4 H13 3.3043 no 3_665
C4 H16 3.2039 no 4_555
C4 H18 3.3101 no 2_655
C5 H4 3.3392 no 3_766
C5 H5 3.1450 no 3_766
C5 H16 3.5332 no 4_555
C5 H18 3.4700 no 2_655
C5 H18 3.0159 no 4_555
C6 H18 2.9293 no 4_555
C7 H18 3.5090 no 4_555
C10 H18 3.5523 no 2_555
C12 H3 3.2987 no 3_665
C13 H3 3.3636 no 3_665
C13 H19 3.4333 no 4_454
C13 H20 3.4596 no 4_454
C14 H20 3.2907 no 4_454
C15 H20 3.1715 no 4_454
C16 H5 3.2619 no 2_645
C18 H4 2.9940 no 2_645
C18 H5 3.3916 no 2_645
C18 H10 3.5745 no 2_545
C19 H4 3.1954 no 2_645
C19 H13 3.3160 no 4_555
C20 H13 3.5072 no 4_555
C20 H15 3.2067 no 4_555
C20 H19 3.5290 no 3_656
C21 H15 3.4391 no 4_555
B1 H3 3.5624 no .
B1 H4 3.1927 no .
B1 H5 3.5430 no 3_766
B1 H6 3.2759 no 3_766
B1 H10 3.4948 no 2_645
B1 H11 2.9698 no 2_645
B1 H12 3.1708 no 3_665
B1 H15 3.3780 no 4_555
B1 H20 2.9411 no 4_554
B1 H21 3.4037 no 4_554
H3 F1 3.5817 no .
H3 F2 3.2090 no .
H3 F5 2.7690 no .
H3 C12 3.2987 no 3_665
H3 C13 3.3636 no 3_665
H3 B1 3.5624 no .
H3 H12 2.7013 no 3_665
H3 H13 2.8044 no 3_665
H3 H16 3.5097 no 4_555
H4 F1 2.9822 no .
H4 F2 2.4354 no .
H4 F5 3.4472 no .
H4 C5 3.3392 no 3_766
H4 C18 2.9940 no 2_655
H4 C19 3.1954 no 2_655
H4 B1 3.1927 no .
H4 H5 2.7731 no 3_766
H4 H13 3.0520 no 3_665
H4 H16 3.4829 no 4_555
H4 H18 2.6214 no 2_655
H4 H19 2.9930 no 2_655
H5 F1 2.4630 no 3_766
H5 F2 3.5997 no 3_766
H5 C4 3.0691 no 3_766
H5 C5 3.1450 no 3_766
H5 C16 3.2619 no 2_655
H5 C18 3.3916 no 2_655
H5 B1 3.5430 no 3_766
H5 H4 2.7731 no 3_766
H5 H5 2.9313 no 3_766
H5 H16 2.7648 no 2_655
H5 H18 2.9429 no 2_655
H5 H18 3.2113 no 4_555
H6 F1 2.8370 no 3_766
H6 F2 3.2860 no 3_766
H6 F6 2.8102 no 3_766
H6 B1 3.2759 no 3_766
H6 H11 3.1605 no 4_565
H6 H18 3.0410 no 4_555
H10 F3 2.4875 no 2_655
H10 F4 3.3206 no 2_655
H10 F6 2.8384 no 2_655
H10 C18 3.5745 no 2_555
H10 B1 3.4948 no 2_655
H10 H18 3.3911 no 2_555
H11 F1 2.4644 no 2_655
H11 F3 2.6252 no 2_655
H11 F4 3.5516 no 2_655
H11 F6 2.4421 no 2_655
H11 B1 2.9698 no 2_655
H11 H6 3.1605 no 4_464
H12 F2 2.6098 no 3_665
H12 F4 2.7891 no 3_665
H12 F5 2.5156 no 3_665
H12 C3 3.5301 no 3_665
H12 B1 3.1708 no 3_665
H12 H3 2.7013 no 3_665
H13 F2 3.3455 no 3_665
H13 C3 3.1661 no 3_665
H13 C4 3.3043 no 3_665
H13 C19 3.3160 no 4_454
H13 C20 3.5072 no 4_454
H13 H3 2.8044 no 3_665
H13 H4 3.0520 no 3_665
H13 H19 3.1262 no 4_454
H13 H20 3.4536 no 4_454
H15 F1 2.5640 no 4_454
H15 F4 3.3760 no 4_454
H15 F5 2.8095 no 4_454
H15 C20 3.2067 no 4_454
H15 C21 3.4391 no 4_454
H15 B1 3.3780 no 4_454
H15 H20 3.1583 no 4_454
H15 H21 3.5442 no 4_454
H16 F1 2.7333 no 4_454
H16 C3 3.2298 no 4_454
H16 C4 3.2039 no 4_454
H16 C5 3.5332 no 4_454
H16 H3 3.5097 no 4_454
H16 H4 3.4829 no 4_454
H16 H5 2.7648 no 2_645
H16 H21 3.4535 no 4_454
H18 F2 3.3928 no 2_645
H18 C4 3.3101 no 2_645
H18 C5 3.4700 no 2_645
H18 C5 3.0159 no 4_454
H18 C6 2.9293 no 4_454
H18 C7 3.5090 no 4_454
H18 C10 3.5523 no 2_545
H18 H4 2.6214 no 2_645
H18 H5 2.9429 no 2_645
H18 H5 3.2113 no 4_454
H18 H6 3.0410 no 4_454
H18 H10 3.3911 no 2_545
H19 F2 2.3496 no 2_645
H19 C13 3.4333 no 4_555
H19 C20 3.5290 no 3_656
H19 H4 2.9930 no 2_645
H19 H13 3.1262 no 4_555
H19 H19 3.1337 no 3_656
H19 H20 2.8497 no 3_656
H20 F2 2.4539 no 4_455
H20 F3 2.6821 no 4_455
H20 F4 3.1931 no 4_455
H20 F6 2.4937 no 4_455
H20 C13 3.4596 no 4_555
H20 C14 3.2907 no 4_555
H20 C15 3.1715 no 4_555
H20 B1 2.9411 no 4_455
H20 H13 3.4536 no 4_555
H20 H15 3.1583 no 4_555
H20 H19 2.8497 no 3_656
H21 F3 2.4508 no 4_455
H21 F4 2.9849 no 4_455
H21 F6 2.7927 no 4_455
H21 B1 3.4037 no 4_455
H21 H15 3.5442 no 4_555
H21 H16 3.4535 no 4_555

loop_
_geom_torsion_atom_site_label_1
_geom_torsion_atom_site_label_2
_geom_torsion_atom_site_label_3
_geom_torsion_atom_site_label_4
_geom_torsion
_geom_torsion_publ_flag
_geom_torsion_site_symmetry_1
_geom_torsion_site_symmetry_3
_geom_torsion_site_symmetry_4
F4 F3 F6 B1 15.9(12) no . . .
F6 F3 F4 F5 -43(3) no . . .
F6 F3 F4 B1 -19.1(14) no . . .
F4 F3 B1 F1 116.8(8) no . . .
F4 F3 B1 F2 -103.8(8) no . . .
F4 F3 B1 F4 0.0(5) no . . .
F4 F3 B1 F5 11.7(6) no . . .
F4 F3 B1 F6 -167.9(8) no . . .
B1 F3 F4 F5 -24.2(13) no . . .
B1 F3 F4 B1 -0.0(4) no . . .
F6 F3 B1 F1 -75.4(9) no . . .
F6 F3 B1 F2 64.1(9) no . . .
F6 F3 B1 F4 167.9(8) no . . .
F6 F3 B1 F5 179.5(8) no . . .
F6 F3 B1 F6 0.0(6) no . . .
B1 F3 F6 B1 0.0(3) no . . .
F3 F4 F5 B1 19.6(12) no . . .
F3 F4 B1 F1 -109.2(8) no . . .
F3 F4 B1 F2 116.6(7) no . . .
F3 F4 B1 F3 -0.0(4) no . . .
F3 F4 B1 F5 -163.1(9) no . . .
F3 F4 B1 F6 8.0(5) no . . .
F5 F4 B1 F1 54.0(11) no . . .
F5 F4 B1 F2 -80.3(9) no . . .
F5 F4 B1 F3 163.1(9) no . . .
F5 F4 B1 F5 0.0(5) no . . .
F5 F4 B1 F6 171.2(8) no . . .
B1 F4 F5 B1 0.0(3) no . . .
F4 F5 B1 F1 -136.9(9) no . . .
F4 F5 B1 F2 111.9(9) no . . .
F4 F5 B1 F3 -16.6(9) no . . .
F4 F5 B1 F4 0.0(7) no . . .
F4 F5 B1 F6 -16.0(13) no . . .
F3 F6 B1 F1 118.1(8) no . . .
F3 F6 B1 F2 -128.9(8) no . . .
F3 F6 B1 F3 0.0(5) no . . .
F3 F6 B1 F4 -11.9(8) no . . .
F3 F6 B1 F5 -0.8(13) no . . .
C2 C1 C7 C2 1.8(5) no . 3_666 3_666
C2 C1 C7 C6 -177.9(3) no . 3_666 3_666
C7 C1 C2 C3 178.3(3) no 3_666 . .
C7 C1 C2 C7 -1.8(5) no 3_666 . .
C2 C1 C8 C9 -85.1(4) no . . .
C2 C1 C8 C22 94.9(4) no . . .
C8 C1 C2 C3 -2.3(5) no . . .
C8 C1 C2 C7 177.6(3) no . . .
C7 C1 C8 C9 94.3(4) no 3_666 . .
C7 C1 C8 C22 -85.8(4) no 3_666 . .
C8 C1 C7 C2 -177.6(3) no . 3_666 3_666
C8 C1 C7 C6 2.7(5) no . 3_666 3_666
C1 C2 C3 C4 177.2(3) no . . .
C1 C2 C7 C1 1.8(5) no . . 3_666
C1 C2 C7 C6 -177.9(3) no . . .
C3 C2 C7 C1 -178.3(3) no . . 3_666
C3 C2 C7 C6 2.0(5) no . . .
C7 C2 C3 C4 -2.8(5) no . . .
C2 C3 C4 C5 1.0(5) no . . .
C3 C4 C5 C6 1.6(5) no . . .
C4 C5 C6 C7 -2.4(5) no . . .
C5 C6 C7 C1 -179.2(3) no . . 3_666
C5 C6 C7 C2 0.5(5) no . . .
C1 C8 C9 C10 0.4(4) no . . .
C1 C8 C9 C14 179.2(3) no . . .
C1 C8 C22 C17 178.1(3) no . . .
C1 C8 C22 C21 -1.9(5) no . . .
C9 C8 C22 C17 -2.0(6) no . . .
C9 C8 C22 C21 178.1(3) no . . .
C22 C8 C9 C10 -179.6(3) no . . .
C22 C8 C9 C14 -0.8(6) no . . .
C8 C9 C10 C11 178.9(3) no . . .
C8 C9 C14 C13 -178.7(3) no . . .
C8 C9 C14 C15 2.4(6) no . . .
C10 C9 C14 C13 0.1(5) no . . .
C10 C9 C14 C15 -178.8(3) no . . .
C14 C9 C10 C11 -0.1(5) no . . .
C9 C10 C11 C12 0.1(6) no . . .
C10 C11 C12 C13 -0.2(6) no . . .
C11 C12 C13 C14 0.3(7) no . . .
C12 C13 C14 C9 -0.2(6) no . . .
C12 C13 C14 C15 178.8(4) no . . .
C9 C14 C15 C16 -0.3(7) no . . .
C13 C14 C15 C16 -179.2(4) no . . .
C14 C15 C16 C17 -2.3(8) no . . .
C15 C16 C17 C18 -178.8(4) no . . .
C15 C16 C17 C22 1.3(7) no . . .
C16 C17 C18 C19 177.3(4) no . . .
C16 C17 C22 C8 1.7(6) no . . .
C16 C17 C22 C21 -178.4(4) no . . .
C18 C17 C22 C8 -178.3(3) no . . .
C18 C17 C22 C21 1.7(5) no . . .
C22 C17 C18 C19 -2.7(6) no . . .
C17 C18 C19 C20 2.1(7) no . . .
C18 C19 C20 C21 -0.5(6) no . . .
C19 C20 C21 C22 -0.4(6) no . . .
C20 C21 C22 C8 179.7(4) no . . .
C20 C21 C22 C17 -0.2(5) no . . .
